data_7037751
loop_
_publ_author_name
'Li, Jia-Jia'
'Fan, Ting-Ting'
'Qu, Xiang-Long'
'Han, Hong-Liang'
'Li, Xia'

_publ_section_title
;
 Temperature-induced 1D lanthanide polymeric frameworks based on Lnn (n =
 2, 2, 4, 6) cores: synthesis, crystal structures and luminescence
 properties.
;
_journal_issue 7
_journal_name_full 'Dalton transactions (Cambridge, England : 2003)'
_journal_page_first 2924
_journal_page_last 2935
_journal_paper_doi 10.1039/c5dt04262c
_journal_volume 45
_journal_year 2016
_chemical_formula_sum 'C48 H22 F12 N4 O15 Tb2'
_chemical_formula_weight 1440.53
_space_group_crystal_system triclinic
_space_group_IT_number 2
_space_group_name_Hall '-P 1'
_space_group_name_H-M_alt 'P -1'
_symmetry_space_group_name_Hall '-P 1'
_symmetry_space_group_name_H-M 'P -1'
_atom_sites_solution_hydrogens mixed
_audit_creation_method SHELXL-2014/7
_audit_update_record
;
2015-12-21 deposited with the CCDC.
2015-12-22 downloaded from the CCDC.
;
_cell_angle_alpha 63.8960(10)
_cell_angle_beta 81.0240(10)
_cell_angle_gamma 65.4650(10)
_cell_formula_units_Z 2
_cell_length_a 13.9969(10)
_cell_length_b 14.1432(10)
_cell_length_c 14.9746(11)
_cell_measurement_reflns_used 6418
_cell_measurement_temperature 293(2)
_cell_measurement_theta_max 26.76
_cell_measurement_theta_min 3.27
_cell_volume 2420.4(3)
_computing_cell_refinement 'Bruker SMART'
_computing_data_collection 'Bruker SMART'
_computing_data_reduction 'Bruker SAINT'
_computing_molecular_graphics 'Bruker SHELXTL'
_computing_publication_material 'Bruker SHELXTL'
_computing_structure_refinement 'SHELXL-2014/7 (Sheldrick, 2014)'
_computing_structure_solution 'SHELXS-97 (Sheldrick, 1990)'
_diffrn_ambient_temperature 293(2)
_diffrn_measured_fraction_theta_full 0.972
_diffrn_measured_fraction_theta_max 0.972
_diffrn_measurement_device_type 'Bruker CCD area detector'
_diffrn_measurement_method 'phi and omega scans'
_diffrn_radiation_type MoK\a
_diffrn_radiation_wavelength 0.71073
_diffrn_reflns_av_R_equivalents 0.0346
_diffrn_reflns_av_unetI/netI 0.0705
_diffrn_reflns_laue_measured_fraction_full 0.972
_diffrn_reflns_laue_measured_fraction_max 0.972
_diffrn_reflns_limit_h_max 14
_diffrn_reflns_limit_h_min -16
_diffrn_reflns_limit_k_max 13
_diffrn_reflns_limit_k_min -16
_diffrn_reflns_limit_l_max 17
_diffrn_reflns_limit_l_min -17
_diffrn_reflns_number 13279
_diffrn_reflns_point_group_measured_fraction_full 0.972
_diffrn_reflns_point_group_measured_fraction_max 0.972
_diffrn_reflns_theta_full 24.999
_diffrn_reflns_theta_max 24.999
_diffrn_reflns_theta_min 1.515
_diffrn_source 'fine-focus sealed tube'
_exptl_absorpt_coefficient_mu 3.020
_exptl_absorpt_correction_T_max 0.5225
_exptl_absorpt_correction_T_min 0.3513
_exptl_absorpt_correction_type multi-scan
_exptl_absorpt_process_details 'SADABS; Bruker, 2000'
_exptl_crystal_colour colorless
_exptl_crystal_density_diffrn 1.977
_exptl_crystal_density_method 'not measured'
_exptl_crystal_description block
_exptl_crystal_F_000 1392
_exptl_crystal_size_max 0.438
_exptl_crystal_size_mid 0.342
_exptl_crystal_size_min 0.247
_refine_diff_density_max 1.111
_refine_diff_density_min -1.674
_refine_diff_density_rms 0.218
_refine_ls_extinction_method none
_refine_ls_goodness_of_fit_ref 1.052
_refine_ls_hydrogen_treatment constr
_refine_ls_matrix_type full
_refine_ls_number_parameters 730
_refine_ls_number_reflns 8298
_refine_ls_number_restraints 26
_refine_ls_restrained_S_all 1.057
_refine_ls_R_factor_all 0.0675
_refine_ls_R_factor_gt 0.0498
_refine_ls_shift/su_max 0.010
_refine_ls_shift/su_mean 0.001
_refine_ls_structure_factor_coef Fsqd
_refine_ls_weighting_details 'w=1/[\s^2^(Fo^2^)+(0.1019P)^2^] where P=(Fo^2^+2Fc^2^)/3'
_refine_ls_weighting_scheme calc
_refine_ls_wR_factor_gt 0.1415
_refine_ls_wR_factor_ref 0.1686
_reflns_Friedel_coverage 0.000
_reflns_number_gt 6308
_reflns_number_total 8298
_reflns_threshold_expression 'I > 2\s(I)'
_cod_data_source_file c5dt04262c2.cif
_cod_data_source_block 4
_cod_depositor_comments 'Adding full bibliography for 7037751--7037761.cif.'
_cod_database_code 7037751
_audit_block_doi 10.5517/cc14bppv
_shelx_shelxl_version_number 2014/7
_shelx_space_group_comment
;
The symmetry employed for this shelxl refinement is uniquely defined
by the following loop, which should always be used as a source of
symmetry information in preference to the above space-group names.
They are only intended as comments.
;
_shelx_estimated_absorpt_t_min 0.351
_shelx_estimated_absorpt_t_max 0.522

loop_
_space_group_symop_operation_xyz
'x, y, z'
'-x, -y, -z'

loop_
_atom_site_label
_atom_site_type_symbol
_atom_site_fract_x
_atom_site_fract_y
_atom_site_fract_z
_atom_site_U_iso_or_equiv
_atom_site_adp_type
_atom_site_occupancy
_atom_site_site_symmetry_order
_atom_site_calc_flag
_atom_site_refinement_flags_posn
_atom_site_refinement_flags_adp
Tb1 Tb 0.64870(3) -0.01187(3) 0.55971(3) 0.02187(16) Uani 1 1 d . .
Tb2 Tb 0.60615(3) 0.23992(3) 0.14112(3) 0.02174(15) Uani 1 1 d . .
C1 C 0.8933(8) -0.2244(9) 0.5698(9) 0.042(3) Uani 1 1 d . .
H1 H 0.8509 -0.2519 0.5547 0.051 Uiso 1 1 calc R U
C2 C 1.0028(9) -0.2828(10) 0.5725(12) 0.068(5) Uani 1 1 d . .
H2 H 1.0320 -0.3456 0.5567 0.081 Uiso 1 1 calc R U
C3 C 1.0663(8) -0.2463(9) 0.5988(9) 0.044(3) Uani 1 1 d . .
H3 H 1.1387 -0.2868 0.6055 0.052 Uiso 1 1 calc R U
C4 C 1.0203(7) -0.1474(9) 0.6151(7) 0.034(2) Uani 1 1 d . .
C5 C 1.0809(8) -0.0962(10) 0.6342(8) 0.042(3) Uani 1 1 d . .
H5 H 1.1539 -0.1287 0.6335 0.051 Uiso 1 1 calc R U
C6 C 1.0341(8) -0.0026(10) 0.6532(9) 0.044(3) Uani 1 1 d . .
H6 H 1.0749 0.0282 0.6658 0.052 Uiso 1 1 calc R U
C7 C 0.9242(8) 0.0486(8) 0.6539(8) 0.035(2) Uani 1 1 d . .
C8 C 0.8714(10) 0.1449(9) 0.6783(8) 0.049(3) Uani 1 1 d . .
H8 H 0.9095 0.1776 0.6922 0.059 Uiso 1 1 calc R U
C9 C 0.7654(9) 0.1876(9) 0.6809(8) 0.038(3) Uani 1 1 d . .
H9 H 0.7294 0.2500 0.6966 0.045 Uiso 1 1 calc R U
C10 C 0.7117(8) 0.1372(8) 0.6599(7) 0.032(2) Uani 1 1 d . .
H10 H 0.6389 0.1676 0.6633 0.038 Uiso 1 1 calc R U
C11 C 0.8610(7) 0.0064(7) 0.6318(7) 0.026(2) Uani 1 1 d . .
C12 C 0.9102(7) -0.0930(8) 0.6106(6) 0.024(2) Uani 1 1 d . .
C13 C 0.8489(9) 0.0484(9) 0.1194(9) 0.048(3) Uani 1 1 d . .
H13 H 0.8066 0.0103 0.1242 0.057 Uiso 1 1 calc R U
C14 C 0.9560(9) -0.0070(10) 0.1111(7) 0.045(3) Uani 1 1 d . .
H14 H 0.9843 -0.0790 0.1106 0.054 Uiso 1 1 calc R U
C15 C 1.0172(9) 0.0495(10) 0.1037(8) 0.047(3) Uani 1 1 d . U
H15 H 1.0895 0.0153 0.0989 0.056 Uiso 1 1 calc R U
C16 C 0.9718(8) 0.1609(10) 0.1031(9) 0.046(3) Uani 1 1 d . .
C17 C 1.0335(10) 0.2206(13) 0.0973(11) 0.069(4) Uani 1 1 d . .
H17 H 1.1062 0.1864 0.0954 0.083 Uiso 1 1 calc R U
C18 C 0.9885(10) 0.3264(13) 0.0944(11) 0.065(4) Uani 1 1 d . .
H18 H 1.0307 0.3646 0.0896 0.078 Uiso 1 1 calc R U
C19 C 0.8747(9) 0.3827(11) 0.0986(8) 0.042(3) Uani 1 1 d . .
C20 C 0.8223(10) 0.4923(11) 0.1015(10) 0.056(3) Uani 1 1 d . .
H20 H 0.8605 0.5324 0.1021 0.067 Uiso 1 1 calc R U
C21 C 0.7183(10) 0.5355(10) 0.1033(10) 0.057(4) Uani 1 1 d . .
H21 H 0.6832 0.6093 0.0995 0.069 Uiso 1 1 calc R U
C22 C 0.6603(8) 0.4724(9) 0.1107(8) 0.039(3) Uani 1 1 d . .
H22 H 0.5878 0.5026 0.1165 0.047 Uiso 1 1 calc R U
C23 C 0.8136(8) 0.3218(9) 0.1068(7) 0.032(2) Uani 1 1 d . .
C24 C 0.8625(8) 0.2092(9) 0.1098(8) 0.037(2) Uani 1 1 d . .
C25 C 0.6918(7) -0.0407(7) 0.3349(7) 0.024(2) Uani 1 1 d . .
C26 C 0.7265(8) -0.1548(8) 0.3282(7) 0.026(2) Uani 1 1 d . .
C27 C 0.8284(7) -0.2307(8) 0.3402(7) 0.029(2) Uani 1 1 d . .
C28 C 0.8597(7) -0.3366(8) 0.3403(8) 0.032(2) Uani 1 1 d . .
C29 C 0.7864(8) -0.3687(8) 0.3247(8) 0.035(2) Uani 1 1 d . .
C30 C 0.6816(8) -0.2924(8) 0.3096(8) 0.036(3) Uani 1 1 d . .
C31 C 0.6475(8) -0.1856(8) 0.3127(7) 0.029(2) Uani 1 1 d . .
C32 C 0.5338(7) -0.1057(8) 0.2971(7) 0.026(2) Uani 1 1 d . .
C33 C 0.4028(7) 0.3906(7) 0.1480(6) 0.024(2) Uani 1 1 d . .
C34 C 0.2926(7) 0.4780(7) 0.1532(6) 0.023(2) Uani 1 1 d . .
C35 C 0.2036(7) 0.4559(8) 0.1658(7) 0.030(2) Uani 1 1 d . .
C36 C 0.1076(8) 0.5352(9) 0.1657(8) 0.040(3) Uani 1 1 d . .
C37 C 0.0954(9) 0.6417(9) 0.1546(10) 0.048(3) Uani 1 1 d . .
C38 C 0.1830(8) 0.6658(8) 0.1405(8) 0.036(2) Uani 1 1 d . .
C39 C 0.2822(7) 0.5886(8) 0.1387(6) 0.024(2) Uani 1 1 d . .
C40 C 0.3734(8) 0.6301(8) 0.1182(9) 0.036(3) Uani 1 1 d . .
C41 C 0.6155(7) 0.2285(7) 0.3758(6) 0.0194(19) Uani 1 1 d . U
C42 C 0.5133(7) 0.3186(7) 0.3915(6) 0.0172(18) Uani 1 1 d . .
C43 C 0.5191(7) 0.4134(8) 0.3896(7) 0.029(2) Uani 1 1 d . .
C44 C 0.4339(8) 0.4950(8) 0.4076(8) 0.031(2) Uani 1 1 d . .
C45 C 0.3390(8) 0.4806(8) 0.4288(8) 0.035(2) Uani 1 1 d . .
C46 C 0.3330(7) 0.3875(8) 0.4279(8) 0.030(2) Uani 1 1 d . .
C47 C 0.4186(7) 0.3029(7) 0.4102(7) 0.026(2) Uani 1 1 d . .
C48 C 0.4146(9) 0.1984(9) 0.4118(7) 0.032(2) Uani 1 1 d . .
F1 F 0.9056(4) -0.2038(5) 0.3543(5) 0.0457(16) Uani 1 1 d . .
F2 F 0.9599(5) -0.4101(5) 0.3570(5) 0.0526(18) Uani 1 1 d . .
F3 F 0.8105(5) -0.4698(5) 0.3252(6) 0.061(2) Uani 1 1 d . .
F4 F 0.6079(5) -0.3252(6) 0.2986(6) 0.064(2) Uani 1 1 d . .
F5 F 0.2078(5) 0.3548(5) 0.1762(5) 0.0515(18) Uani 1 1 d . .
F6 F 0.0203(5) 0.5100(6) 0.1820(6) 0.066(2) Uani 1 1 d . .
F7 F -0.0023(5) 0.7215(6) 0.1563(6) 0.065(2) Uani 1 1 d . .
F8 F 0.1700(5) 0.7731(5) 0.1238(5) 0.0479(16) Uani 1 1 d . .
F9 F 0.6099(5) 0.4289(5) 0.3714(5) 0.0480(17) Uani 1 1 d . .
F10 F 0.4390(5) 0.5883(5) 0.4062(6) 0.0543(19) Uani 1 1 d . .
F11 F 0.2533(5) 0.5612(5) 0.4439(5) 0.0530(18) Uani 1 1 d . .
F12 F 0.2363(5) 0.3833(5) 0.4447(5) 0.0463(16) Uani 1 1 d . .
N1 N 0.8474(6) -0.1314(7) 0.5878(6) 0.0277(18) Uani 1 1 d . .
N2 N 0.7532(6) 0.0509(6) 0.6358(6) 0.031(2) Uani 1 1 d . .
N3 N 0.8007(6) 0.1514(7) 0.1213(6) 0.035(2) Uani 1 1 d . .
N4 N 0.7090(6) 0.3668(6) 0.1097(5) 0.0229(17) Uani 1 1 d . .
O1 O 0.7085(5) -0.0447(6) 0.4148(5) 0.0352(17) Uani 1 1 d . .
O2 O 0.6485(6) 0.0451(5) 0.2600(5) 0.0368(17) Uani 1 1 d . .
O3 O 0.4906(5) -0.1005(5) 0.3761(5) 0.0294(15) Uani 1 1 d . .
O4 O 0.4921(5) -0.0550(6) 0.2126(5) 0.0392(18) Uani 1 1 d . .
O5 O 0.4191(5) 0.2874(5) 0.1770(6) 0.047(2) Uani 1 1 d . .
O6 O 0.4737(5) 0.4249(5) 0.1148(5) 0.0342(17) Uani 1 1 d . .
O7 O 0.3905(5) 0.6795(6) 0.0255(5) 0.0365(17) Uani 1 1 d . .
O8 O 0.4099(6) 0.6234(6) 0.1905(5) 0.045(2) Uani 1 1 d . .
O9 O 0.6324(5) 0.2413(5) 0.2884(5) 0.0316(16) Uani 1 1 d . .
O10 O 0.6715(5) 0.1561(5) 0.4499(5) 0.0286(15) Uani 1 1 d . .
O11 O 0.4928(5) 0.1084(5) 0.4335(5) 0.0329(16) Uani 1 1 d . .
O12 O 0.3252(5) 0.2051(6) 0.3968(6) 0.0372(17) Uani 1 1 d . .
O13 O 0.6609(5) -0.1174(5) 0.7377(5) 0.0374(17) Uani 1 1 d D .
H13A H 0.6593 -0.1843 0.7649 0.056 Uiso 1 1 d DR U
H13B H 0.6188 -0.0779 0.7703 0.056 Uiso 1 1 d DR U
O14 O 0.5666(8) 0.1304(7) 0.0771(6) 0.064(3) Uani 1 1 d D .
H14A H 0.5457 0.1586 0.0171 0.096 Uiso 1 1 d DR U
H14B H 0.5561 0.0676 0.1148 0.096 Uiso 1 1 d DR U
O15 O 0.5311(12) 0.1885(11) 0.8908(9) 0.129(5) Uani 1 1 d D U
H15A H 0.4809 0.2062 0.8680 0.193 Uiso 1 1 d DR U
H15B H 0.5416 0.2505 0.8571 0.193 Uiso 1 1 d DR U

loop_
_atom_site_aniso_label
_atom_site_aniso_U_11
_atom_site_aniso_U_22
_atom_site_aniso_U_33
_atom_site_aniso_U_23
_atom_site_aniso_U_13
_atom_site_aniso_U_12
Tb1 0.0205(3) 0.0179(2) 0.0268(3) -0.0099(2) -0.00126(19) -0.00573(19)
Tb2 0.0241(3) 0.0171(2) 0.0227(3) -0.00718(19) 0.00316(19) -0.0089(2)
C1 0.028(6) 0.037(6) 0.072(8) -0.033(6) 0.012(5) -0.015(5)
C2 0.027(6) 0.040(7) 0.140(14) -0.049(9) -0.026(8) 0.005(6)
C3 0.023(5) 0.036(6) 0.057(8) -0.018(6) -0.003(5) 0.003(5)
C4 0.021(5) 0.048(6) 0.029(6) -0.020(5) 0.016(4) -0.011(5)
C5 0.023(5) 0.064(8) 0.047(7) -0.025(6) 0.011(5) -0.025(6)
C6 0.028(6) 0.048(7) 0.061(8) -0.022(6) -0.002(5) -0.020(5)
C7 0.034(6) 0.027(5) 0.042(6) -0.008(5) -0.001(5) -0.017(5)
C8 0.076(9) 0.038(6) 0.036(6) 0.002(5) -0.022(6) -0.035(7)
C9 0.057(7) 0.028(5) 0.036(6) -0.009(5) -0.007(5) -0.025(5)
C10 0.032(6) 0.024(5) 0.040(6) -0.012(5) -0.002(5) -0.012(5)
C11 0.017(5) 0.019(5) 0.042(6) -0.010(4) 0.001(4) -0.009(4)
C12 0.029(5) 0.034(5) 0.012(4) -0.009(4) 0.013(4) -0.019(4)
C13 0.047(7) 0.035(6) 0.050(7) -0.021(6) -0.001(6) -0.002(6)
C14 0.054(7) 0.039(6) 0.016(5) -0.006(5) 0.006(5) -0.002(6)
C15 0.035(5) 0.056(6) 0.028(5) -0.022(5) 0.020(4) -0.001(5)
C16 0.028(6) 0.047(7) 0.045(7) -0.009(6) 0.002(5) -0.011(5)
C17 0.029(7) 0.082(11) 0.090(11) -0.030(9) 0.005(7) -0.024(7)
C18 0.041(7) 0.091(11) 0.076(10) -0.035(9) 0.011(7) -0.042(8)
C19 0.044(7) 0.072(8) 0.025(6) -0.026(6) 0.015(5) -0.035(6)
C20 0.061(9) 0.064(9) 0.065(9) -0.030(7) 0.009(7) -0.044(8)
C21 0.055(8) 0.033(6) 0.081(10) -0.013(6) -0.023(7) -0.018(6)
C22 0.035(6) 0.040(6) 0.050(7) -0.022(5) 0.010(5) -0.020(5)
C23 0.030(6) 0.050(6) 0.024(5) -0.016(5) 0.006(4) -0.023(5)
C24 0.027(5) 0.039(6) 0.041(6) -0.014(5) 0.004(5) -0.013(5)
C25 0.022(5) 0.018(5) 0.031(6) -0.011(4) 0.009(4) -0.009(4)
C26 0.040(6) 0.025(5) 0.016(5) -0.009(4) 0.007(4) -0.016(5)
C27 0.024(5) 0.039(6) 0.032(6) -0.021(5) 0.012(4) -0.016(5)
C28 0.025(5) 0.026(5) 0.038(6) -0.020(5) 0.015(4) -0.003(4)
C29 0.044(6) 0.019(5) 0.044(6) -0.018(5) 0.007(5) -0.009(5)
C30 0.043(6) 0.022(5) 0.052(7) -0.016(5) -0.010(5) -0.016(5)
C31 0.033(5) 0.026(5) 0.033(6) -0.015(4) 0.010(4) -0.015(5)
C32 0.028(5) 0.032(5) 0.025(5) -0.013(4) 0.005(4) -0.018(4)
C33 0.029(5) 0.013(5) 0.016(5) 0.006(4) -0.009(4) -0.005(4)
C34 0.026(5) 0.018(5) 0.014(4) 0.002(4) -0.010(4) -0.005(4)
C35 0.024(5) 0.020(5) 0.024(5) 0.001(4) -0.001(4) -0.001(4)
C36 0.035(6) 0.043(6) 0.035(6) -0.012(5) 0.012(5) -0.018(5)
C37 0.043(7) 0.032(6) 0.068(9) -0.022(6) 0.009(6) -0.015(5)
C38 0.032(6) 0.033(6) 0.045(7) -0.029(5) 0.020(5) -0.009(5)
C39 0.030(5) 0.033(5) 0.011(4) -0.014(4) 0.011(4) -0.012(4)
C40 0.030(6) 0.015(5) 0.064(8) -0.016(5) 0.015(5) -0.016(4)
C41 0.031(5) 0.022(4) 0.006(4) -0.003(3) 0.007(3) -0.016(4)
C42 0.021(4) 0.020(4) 0.009(4) -0.007(4) 0.007(3) -0.008(4)
C43 0.027(5) 0.033(5) 0.036(6) -0.017(5) 0.009(4) -0.021(5)
C44 0.031(5) 0.021(5) 0.055(7) -0.023(5) 0.000(5) -0.014(4)
C45 0.037(6) 0.026(5) 0.044(6) -0.023(5) 0.009(5) -0.007(5)
C46 0.023(5) 0.021(5) 0.050(7) -0.016(5) 0.002(5) -0.012(4)
C47 0.029(5) 0.011(4) 0.031(5) -0.002(4) -0.012(4) -0.004(4)
C48 0.052(7) 0.035(6) 0.020(5) -0.006(4) 0.004(5) -0.034(6)
F1 0.031(3) 0.049(4) 0.068(5) -0.031(3) 0.007(3) -0.020(3)
F2 0.035(4) 0.039(4) 0.071(5) -0.026(3) 0.003(3) 0.002(3)
F3 0.059(4) 0.030(3) 0.102(6) -0.041(4) 0.000(4) -0.008(3)
F4 0.052(4) 0.045(4) 0.119(7) -0.046(4) -0.012(4) -0.023(3)
F5 0.037(3) 0.027(3) 0.090(5) -0.021(3) 0.004(3) -0.017(3)
F6 0.032(4) 0.058(4) 0.109(6) -0.034(4) 0.009(4) -0.022(3)
F7 0.031(4) 0.043(4) 0.105(6) -0.037(4) 0.023(4) -0.002(3)
F8 0.044(4) 0.025(3) 0.068(5) -0.025(3) 0.012(3) -0.004(3)
F9 0.043(4) 0.039(3) 0.075(5) -0.024(3) -0.004(3) -0.026(3)
F10 0.056(4) 0.029(3) 0.095(6) -0.035(4) -0.002(4) -0.020(3)
F11 0.049(4) 0.032(3) 0.077(5) -0.034(4) 0.028(4) -0.013(3)
F12 0.037(3) 0.041(4) 0.067(5) -0.024(3) 0.013(3) -0.023(3)
N1 0.030(4) 0.034(5) 0.027(4) -0.016(4) 0.010(4) -0.020(4)
N2 0.035(5) 0.019(4) 0.044(5) -0.009(4) -0.007(4) -0.015(4)
N3 0.032(5) 0.036(5) 0.039(5) -0.022(4) 0.015(4) -0.013(4)
N4 0.021(4) 0.020(4) 0.027(4) -0.008(3) 0.004(3) -0.010(3)
O1 0.042(4) 0.033(4) 0.025(4) -0.016(3) 0.000(3) -0.004(3)
O2 0.055(5) 0.017(3) 0.032(4) -0.002(3) -0.005(3) -0.015(3)
O3 0.025(3) 0.029(4) 0.032(4) -0.010(3) -0.005(3) -0.010(3)
O4 0.037(4) 0.046(4) 0.031(4) -0.019(4) 0.002(3) -0.011(4)
O5 0.023(4) 0.017(4) 0.087(6) -0.010(4) 0.003(4) -0.007(3)
O6 0.022(3) 0.020(3) 0.050(5) -0.011(3) 0.015(3) -0.008(3)
O7 0.042(4) 0.033(4) 0.035(4) -0.004(3) -0.002(3) -0.024(4)
O8 0.065(5) 0.053(5) 0.026(4) -0.010(4) -0.012(4) -0.032(4)
O9 0.046(4) 0.021(3) 0.020(4) -0.002(3) 0.001(3) -0.013(3)
O10 0.018(3) 0.021(3) 0.035(4) -0.005(3) -0.003(3) -0.004(3)
O11 0.031(4) 0.019(3) 0.048(5) -0.022(3) 0.013(3) -0.005(3)
O12 0.040(4) 0.036(4) 0.059(5) -0.034(4) 0.011(4) -0.025(4)
O13 0.045(4) 0.021(3) 0.046(4) -0.011(3) 0.000(3) -0.015(3)
O14 0.127(8) 0.046(5) 0.040(5) -0.007(4) -0.006(5) -0.061(6)
O15 0.228(13) 0.123(9) 0.086(8) -0.029(7) -0.027(8) -0.119(9)

loop_
_atom_type_symbol
_atom_type_description
_atom_type_scat_dispersion_real
_atom_type_scat_dispersion_imag
_atom_type_scat_source
C C 0.0033 0.0016 'International Tables Vol C Tables 4.2.6.8 and 6.1.1.4'
H H 0.0000 0.0000 'International Tables Vol C Tables 4.2.6.8 and 6.1.1.4'
F F 0.0171 0.0103 'International Tables Vol C Tables 4.2.6.8 and 6.1.1.4'
N N 0.0061 0.0033 'International Tables Vol C Tables 4.2.6.8 and 6.1.1.4'
O O 0.0106 0.0060 'International Tables Vol C Tables 4.2.6.8 and 6.1.1.4'
Tb Tb -0.1723 4.1537 'International Tables Vol C Tables 4.2.6.8 and 6.1.1.4'

loop_
_geom_angle_atom_site_label_1
_geom_angle_atom_site_label_2
_geom_angle_atom_site_label_3
_geom_angle
_geom_angle_site_symmetry_1
_geom_angle_site_symmetry_3
O3 Tb1 O10 87.3(2) 2_656 .
O3 Tb1 O1 143.7(2) 2_656 .
O10 Tb1 O1 77.1(2) . .
O3 Tb1 O12 120.4(2) 2_656 2_656
O10 Tb1 O12 150.2(2) . 2_656
O1 Tb1 O12 73.8(2) . 2_656
O3 Tb1 O13 73.2(2) 2_656 .
O10 Tb1 O13 134.5(2) . .
O1 Tb1 O13 139.3(2) . .
O12 Tb1 O13 69.7(2) 2_656 .
O3 Tb1 O11 70.8(2) 2_656 .
O10 Tb1 O11 72.7(2) . .
O1 Tb1 O11 73.3(2) . .
O12 Tb1 O11 104.2(2) 2_656 .
O13 Tb1 O11 132.8(2) . .
O3 Tb1 N1 140.6(2) 2_656 .
O10 Tb1 N1 93.2(2) . .
O1 Tb1 N1 73.6(2) . .
O12 Tb1 N1 72.8(2) 2_656 .
O13 Tb1 N1 79.0(2) . .
O11 Tb1 N1 146.2(2) . .
O3 Tb1 N2 81.0(2) 2_656 .
O10 Tb1 N2 65.7(2) . .
O1 Tb1 N2 119.9(3) . .
O12 Tb1 N2 125.3(2) 2_656 .
O13 Tb1 N2 70.8(2) . .
O11 Tb1 N2 130.4(2) . .
N1 Tb1 N2 63.7(2) . .
O3 Tb1 O11 83.35(19) 2_656 2_656
O10 Tb1 O11 134.2(2) . 2_656
O1 Tb1 O11 84.6(2) . 2_656
O12 Tb1 O11 48.9(2) 2_656 2_656
O13 Tb1 O11 84.8(2) . 2_656
O11 Tb1 O11 61.8(2) . 2_656
N1 Tb1 O11 121.5(2) . 2_656
N2 Tb1 O11 153.9(2) . 2_656
O3 Tb1 C48 103.2(3) 2_656 2_656
O10 Tb1 C48 148.0(2) . 2_656
O1 Tb1 C48 76.8(3) . 2_656
O12 Tb1 C48 24.5(3) 2_656 2_656
O13 Tb1 C48 77.4(2) . 2_656
O11 Tb1 C48 82.2(3) . 2_656
N1 Tb1 C48 97.0(3) . 2_656
N2 Tb1 C48 145.2(3) . 2_656
O11 Tb1 C48 24.5(2) 2_656 2_656
O7 Tb2 O9 147.1(2) 2_665 .
O7 Tb2 O6 82.5(2) 2_665 .
O9 Tb2 O6 82.1(2) . .
O7 Tb2 O2 132.3(2) 2_665 .
O9 Tb2 O2 76.2(2) . .
O6 Tb2 O2 138.0(2) . .
O7 Tb2 O14 71.3(3) 2_665 .
O9 Tb2 O14 141.6(2) . .
O6 Tb2 O14 116.6(3) . .
O2 Tb2 O14 67.7(2) . .
O7 Tb2 O5 104.4(3) 2_665 .
O9 Tb2 O5 88.9(3) . .
O6 Tb2 O5 52.9(2) . .
O2 Tb2 O5 90.8(2) . .
O14 Tb2 O5 79.1(3) . .
O7 Tb2 N3 81.1(3) 2_665 .
O9 Tb2 N3 91.5(3) . .
O6 Tb2 N3 138.3(2) . .
O2 Tb2 N3 78.3(3) . .
O14 Tb2 N3 93.8(3) . .
O5 Tb2 N3 168.7(2) . .
O7 Tb2 N4 77.7(2) 2_665 .
O9 Tb2 N4 70.2(2) . .
O6 Tb2 N4 75.1(2) . .
O2 Tb2 N4 127.7(2) . .
O14 Tb2 N4 144.4(3) . .
O5 Tb2 N4 126.4(2) . .
N3 Tb2 N4 64.0(2) . .
O7 Tb2 C33 94.1(3) 2_665 .
O9 Tb2 C33 84.4(2) . .
O6 Tb2 C33 26.1(2) . .
O2 Tb2 C33 115.1(3) . .
O14 Tb2 C33 98.9(3) . .
O5 Tb2 C33 26.8(2) . .
N3 Tb2 C33 164.3(3) . .
N4 Tb2 C33 100.4(2) . .
N1 C1 C2 122.9(10) . .
N1 C1 H1 118.5 . .
C2 C1 H1 118.5 . .
C3 C2 C1 119.3(11) . .
C3 C2 H2 120.4 . .
C1 C2 H2 120.4 . .
C2 C3 C4 118.7(10) . .
C2 C3 H3 120.6 . .
C4 C3 H3 120.6 . .
C3 C4 C12 118.8(9) . .
C3 C4 C5 122.9(9) . .
C12 C4 C5 118.3(9) . .
C6 C5 C4 121.5(9) . .
C6 C5 H5 119.2 . .
C4 C5 H5 119.2 . .
C5 C6 C7 120.4(10) . .
C5 C6 H6 119.8 . .
C7 C6 H6 119.8 . .
C11 C7 C6 121.0(10) . .
C11 C7 C8 116.8(9) . .
C6 C7 C8 122.2(10) . .
C9 C8 C7 119.1(10) . .
C9 C8 H8 120.5 . .
C7 C8 H8 120.5 . .
C8 C9 C10 118.9(10) . .
C8 C9 H9 120.6 . .
C10 C9 H9 120.6 . .
N2 C10 C9 126.0(10) . .
N2 C10 H10 117.0 . .
C9 C10 H10 117.0 . .
N2 C11 C7 122.9(9) . .
N2 C11 C12 118.0(8) . .
C7 C11 C12 119.0(8) . .
N1 C12 C4 122.3(9) . .
N1 C12 C11 118.0(8) . .
C4 C12 C11 119.7(8) . .
N3 C13 C14 126.3(12) . .
N3 C13 H13 116.9 . .
C14 C13 H13 116.9 . .
C15 C14 C13 116.5(11) . .
C15 C14 H14 121.7 . .
C13 C14 H14 121.7 . .
C14 C15 C16 120.8(10) . .
C14 C15 H15 119.6 . .
C16 C15 H15 119.6 . .
C24 C16 C17 120.4(11) . .
C24 C16 C15 117.5(11) . .
C17 C16 C15 122.0(11) . .
C18 C17 C16 120.8(12) . .
C18 C17 H17 119.6 . .
C16 C17 H17 119.6 . .
C17 C18 C19 121.5(12) . .
C17 C18 H18 119.3 . .
C19 C18 H18 119.3 . .
C23 C19 C20 118.0(10) . .
C23 C19 C18 117.6(11) . .
C20 C19 C18 124.3(11) . .
C21 C20 C19 118.7(11) . .
C21 C20 H20 120.7 . .
C19 C20 H20 120.7 . .
C20 C21 C22 121.3(12) . .
C20 C21 H21 119.3 . .
C22 C21 H21 119.3 . .
N4 C22 C21 120.7(10) . .
N4 C22 H22 119.7 . .
C21 C22 H22 119.7 . .
N4 C23 C19 121.9(10) . .
N4 C23 C24 117.7(9) . .
C19 C23 C24 120.4(9) . .
N3 C24 C16 122.1(10) . .
N3 C24 C23 118.6(9) . .
C16 C24 C23 119.3(10) . .
O2 C25 O1 127.2(9) . .
O2 C25 C26 116.0(8) . .
O1 C25 C26 116.8(8) . .
C27 C26 C31 118.4(8) . .
C27 C26 C25 123.5(8) . .
C31 C26 C25 118.1(8) . .
F1 C27 C26 119.9(8) . .
F1 C27 C28 116.2(8) . .
C26 C27 C28 123.9(9) . .
F2 C28 C29 118.8(8) . .
F2 C28 C27 121.7(9) . .
C29 C28 C27 119.4(9) . .
F3 C29 C28 122.8(9) . .
F3 C29 C30 118.7(9) . .
C28 C29 C30 118.4(8) . .
F4 C30 C29 118.9(8) . .
F4 C30 C31 117.8(9) . .
C29 C30 C31 123.1(9) . .
C30 C31 C26 116.7(9) . .
C30 C31 C32 121.7(9) . .
C26 C31 C32 121.5(8) . .
O4 C32 O3 127.2(9) . .
O4 C32 C31 119.5(9) . .
O3 C32 C31 113.2(8) . .
O6 C33 O5 121.1(9) . .
O6 C33 C34 118.2(8) . .
O5 C33 C34 120.7(8) . .
O6 C33 Tb2 59.2(5) . .
O5 C33 Tb2 62.0(5) . .
C34 C33 Tb2 176.8(6) . .
C35 C34 C39 118.8(8) . .
C35 C34 C33 122.6(8) . .
C39 C34 C33 118.5(8) . .
F5 C35 C36 116.7(9) . .
F5 C35 C34 121.6(8) . .
C36 C35 C34 121.7(9) . .
C35 C36 F6 120.7(10) . .
C35 C36 C37 120.9(10) . .
F6 C36 C37 118.3(10) . .
C38 C37 F7 121.1(9) . .
C38 C37 C36 118.2(10) . .
F7 C37 C36 120.8(10) . .
F8 C38 C37 118.0(9) . .
F8 C38 C39 118.7(9) . .
C37 C38 C39 123.2(9) . .
C38 C39 C34 117.2(9) . .
C38 C39 C40 117.2(8) . .
C34 C39 C40 125.6(8) . .
O8 C40 O7 129.0(9) . .
O8 C40 C39 115.8(9) . .
O7 C40 C39 114.6(9) . .
O10 C41 O9 128.1(9) . .
O10 C41 C42 116.6(7) . .
O9 C41 C42 115.2(7) . .
C43 C42 C47 121.0(8) . .
C43 C42 C41 117.3(8) . .
C47 C42 C41 121.8(8) . .
F9 C43 C44 117.4(8) . .
F9 C43 C42 121.2(8) . .
C44 C43 C42 121.4(8) . .
F10 C44 C43 121.9(8) . .
F10 C44 C45 119.1(8) . .
C43 C44 C45 119.0(8) . .
F11 C45 C46 120.6(9) . .
F11 C45 C44 120.1(8) . .
C46 C45 C44 119.2(9) . .
F12 C46 C45 115.1(8) . .
F12 C46 C47 121.9(8) . .
C45 C46 C47 122.9(9) . .
C46 C47 C42 116.4(8) . .
C46 C47 C48 123.9(9) . .
C42 C47 C48 119.7(9) . .
O11 C48 O12 121.9(9) . .
O11 C48 C47 121.6(9) . .
O12 C48 C47 116.3(9) . .
O11 C48 Tb1 70.6(5) . 2_656
O12 C48 Tb1 51.6(5) . 2_656
C47 C48 Tb1 164.4(7) . 2_656
C1 N1 C12 117.8(8) . .
C1 N1 Tb1 121.9(6) . .
C12 N1 Tb1 119.8(6) . .
C10 N2 C11 116.3(8) . .
C10 N2 Tb1 124.4(6) . .
C11 N2 Tb1 117.9(6) . .
C13 N3 C24 116.6(9) . .
C13 N3 Tb2 123.1(7) . .
C24 N3 Tb2 120.3(6) . .
C23 N4 C22 119.1(8) . .
C23 N4 Tb2 119.0(6) . .
C22 N4 Tb2 121.2(6) . .
C25 O1 Tb1 151.3(6) . .
C25 O2 Tb2 155.0(6) . .
C32 O3 Tb1 144.2(6) . 2_656
C33 O5 Tb2 91.2(6) . .
C33 O6 Tb2 94.7(5) . .
C40 O7 Tb2 168.9(7) . 2_665
C41 O9 Tb2 155.8(6) . .
C41 O10 Tb1 124.4(5) . .
C48 O11 Tb1 138.6(6) . .
C48 O11 Tb1 84.9(5) . 2_656
Tb1 O11 Tb1 118.2(2) . 2_656
C48 O12 Tb1 104.0(6) . 2_656
Tb1 O13 H13A 121.1 . .
Tb1 O13 H13B 114.4 . .
H13A O13 H13B 107.9 . .
Tb2 O14 H14A 121.5 . .
Tb2 O14 H14B 123.9 . .
H14A O14 H14B 112.8 . .
H15A O15 H15B 98.5 . .

loop_
_geom_bond_atom_site_label_1
_geom_bond_atom_site_label_2
_geom_bond_distance
_geom_bond_site_symmetry_2
Tb1 O3 2.332(6) 2_656
Tb1 O10 2.340(6) .
Tb1 O1 2.371(6) .
Tb1 O12 2.388(6) 2_656
Tb1 O13 2.406(7) .
Tb1 O11 2.570(7) .
Tb1 N1 2.570(8) .
Tb1 N2 2.592(7) .
Tb1 O11 2.803(7) 2_656
Tb1 C48 2.959(9) 2_656
Tb2 O7 2.243(7) 2_665
Tb2 O9 2.301(6) .
Tb2 O6 2.394(6) .
Tb2 O2 2.402(6) .
Tb2 O14 2.410(7) .
Tb2 O5 2.453(7) .
Tb2 N3 2.513(8) .
Tb2 N4 2.590(7) .
Tb2 C33 2.778(9) .
C1 N1 1.330(12) .
C1 C2 1.405(14) .
C1 H1 0.9300 .
C2 C3 1.371(15) .
C2 H2 0.9300 .
C3 C4 1.391(14) .
C3 H3 0.9300 .
C4 C12 1.405(13) .
C4 C5 1.447(14) .
C5 C6 1.346(15) .
C5 H5 0.9300 .
C6 C7 1.403(14) .
C6 H6 0.9300 .
C7 C11 1.399(13) .
C7 C8 1.433(16) .
C8 C9 1.351(16) .
C8 H8 0.9300 .
C9 C10 1.375(13) .
C9 H9 0.9300 .
C10 N2 1.300(12) .
C10 H10 0.9300 .
C11 N2 1.375(12) .
C11 C12 1.439(12) .
C12 N1 1.356(11) .
C13 N3 1.338(13) .
C13 C14 1.388(15) .
C13 H13 0.9300 .
C14 C15 1.359(16) .
C14 H14 0.9300 .
C15 C16 1.430(16) .
C15 H15 0.9300 .
C16 C24 1.400(14) .
C16 C17 1.409(17) .
C17 C18 1.344(18) .
C17 H17 0.9300 .
C18 C19 1.461(16) .
C18 H18 0.9300 .
C19 C23 1.405(14) .
C19 C20 1.430(16) .
C20 C21 1.326(17) .
C20 H20 0.9300 .
C21 C22 1.397(15) .
C21 H21 0.9300 .
C22 N4 1.366(12) .
C22 H22 0.9300 .
C23 N4 1.334(12) .
C23 C24 1.432(14) .
C24 N3 1.365(13) .
C25 O2 1.226(11) .
C25 O1 1.226(11) .
C25 C26 1.526(12) .
C26 C27 1.362(13) .
C26 C31 1.427(13) .
C27 F1 1.358(10) .
C27 C28 1.373(13) .
C28 F2 1.334(11) .
C28 C29 1.368(14) .
C29 F3 1.323(10) .
C29 C30 1.393(14) .
C30 F4 1.351(11) .
C30 C31 1.402(13) .
C31 C32 1.502(13) .
C32 O4 1.242(11) .
C32 O3 1.259(11) .
C33 O6 1.225(11) .
C33 O5 1.253(11) .
C33 C34 1.542(13) .
C34 C35 1.372(13) .
C34 C39 1.427(12) .
C35 F5 1.345(11) .
C35 C36 1.346(14) .
C36 F6 1.369(12) .
C36 C37 1.378(15) .
C37 C38 1.366(15) .
C37 F7 1.370(12) .
C38 F8 1.360(11) .
C38 C39 1.370(13) .
C39 C40 1.552(13) .
C40 O8 1.218(13) .
C40 O7 1.287(13) .
C41 O10 1.224(10) .
C41 O9 1.238(10) .
C41 C42 1.540(12) .
C42 C43 1.364(12) .
C42 C47 1.398(12) .
C43 F9 1.344(10) .
C43 C44 1.363(13) .
C44 F10 1.342(10) .
C44 C45 1.394(14) .
C45 F11 1.341(11) .
C45 C46 1.359(13) .
C46 F12 1.359(10) .
C46 C47 1.388(13) .
C47 C48 1.493(13) .
C48 O11 1.230(12) .
C48 O12 1.263(11) .
C48 Tb1 2.959(9) 2_656
O3 Tb1 2.332(6) 2_656
O7 Tb2 2.243(7) 2_665
O11 Tb1 2.803(6) 2_656
O12 Tb1 2.388(6) 2_656
O13 H13A 0.8578 .
O13 H13B 0.8806 .
O14 H14A 0.8494 .
O14 H14B 0.8784 .
O15 H15A 0.7265 .
O15 H15B 0.8588 .

loop_
_geom_hbond_atom_site_label_D
_geom_hbond_atom_site_label_H
_geom_hbond_atom_site_label_A
_geom_hbond_distance_DH
_geom_hbond_distance_HA
_geom_hbond_distance_DA
_geom_hbond_angle_DHA
_geom_hbond_site_symmetry_A
O15 H15B O8 0.86 1.97 2.810(14) 165.1 2_666
O15 H15A F4 0.73 2.48 3.057(14) 138.1 2_656
O14 H14B O4 0.88 2.14 3.002(11) 165.1 .
O14 H14A O15 0.85 1.77 2.604(13) 165.6 1_554
O13 H13B O4 0.88 1.97 2.802(10) 156.8 2_656
O13 H13A O5 0.86 2.00 2.783(9) 151.3 2_656
O13 H13A F5 0.86 2.23 2.849(9) 129.1 2_656
C22 H22 O6 0.93 2.29 2.940(12) 126.4 .
C14 H14 F8 0.93 2.54 3.256(12) 134.1 1_645
C14 H14 F7 0.93 2.52 3.394(14) 156.0 1_645
C10 H10 O3 0.93 2.61 3.244(11) 126.3 2_656
C9 H9 F10 0.93 2.59 3.150(13) 119.2 2_666
C1 H1 O12 0.93 2.36 2.937(12) 120.3 2_656
C1 H1 F12 0.93 2.61 3.512(12) 163.4 2_656

loop_
_geom_torsion_atom_site_label_1
_geom_torsion_atom_site_label_2
_geom_torsion_atom_site_label_3
_geom_torsion_atom_site_label_4
_geom_torsion
_geom_torsion_site_symmetry_1
_geom_torsion_site_symmetry_4
N1 C1 C2 C3 3(2) . .
C1 C2 C3 C4 -4(2) . .
C2 C3 C4 C12 4.2(17) . .
C2 C3 C4 C5 -174.3(12) . .
C3 C4 C5 C6 -177.7(11) . .
C12 C4 C5 C6 3.8(16) . .
C4 C5 C6 C7 -0.6(18) . .
C5 C6 C7 C11 -2.2(17) . .
C5 C6 C7 C8 176.9(11) . .
C11 C7 C8 C9 1.4(15) . .
C6 C7 C8 C9 -177.7(11) . .
C7 C8 C9 C10 0.0(16) . .
C8 C9 C10 N2 -1.0(16) . .
C6 C7 C11 N2 177.1(10) . .
C8 C7 C11 N2 -2.0(15) . .
C6 C7 C11 C12 1.6(15) . .
C8 C7 C11 C12 -177.6(9) . .
C3 C4 C12 N1 -2.1(14) . .
C5 C4 C12 N1 176.4(9) . .
C3 C4 C12 C11 177.1(9) . .
C5 C4 C12 C11 -4.3(14) . .
N2 C11 C12 N1 5.3(13) . .
C7 C11 C12 N1 -179.0(8) . .
N2 C11 C12 C4 -174.0(9) . .
C7 C11 C12 C4 1.7(14) . .
N3 C13 C14 C15 -0.3(17) . .
C13 C14 C15 C16 -1.0(16) . .
C14 C15 C16 C24 -0.4(17) . .
C14 C15 C16 C17 178.8(12) . .
C24 C16 C17 C18 -2(2) . .
C15 C16 C17 C18 178.4(13) . .
C16 C17 C18 C19 1(2) . .
C17 C18 C19 C23 0.6(19) . .
C17 C18 C19 C20 176.3(13) . .
C23 C19 C20 C21 -5.6(17) . .
C18 C19 C20 C21 178.7(13) . .
C19 C20 C21 C22 5(2) . .
C20 C21 C22 N4 -4.4(19) . .
C20 C19 C23 N4 5.0(15) . .
C18 C19 C23 N4 -179.0(10) . .
C20 C19 C23 C24 -176.6(10) . .
C18 C19 C23 C24 -0.7(15) . .
C17 C16 C24 N3 -176.1(11) . .
C15 C16 C24 N3 3.1(17) . .
C17 C16 C24 C23 2.4(17) . .
C15 C16 C24 C23 -178.4(10) . .
N4 C23 C24 N3 -3.8(14) . .
C19 C23 C24 N3 177.7(9) . .
N4 C23 C24 C16 177.6(10) . .
C19 C23 C24 C16 -0.8(15) . .
O2 C25 C26 C27 119.5(10) . .
O1 C25 C26 C27 -61.7(13) . .
O2 C25 C26 C31 -63.3(12) . .
O1 C25 C26 C31 115.6(10) . .
C31 C26 C27 F1 179.4(8) . .
C25 C26 C27 F1 -3.3(14) . .
C31 C26 C27 C28 -1.4(15) . .
C25 C26 C27 C28 175.9(9) . .
F1 C27 C28 F2 2.4(14) . .
C26 C27 C28 F2 -176.8(9) . .
F1 C27 C28 C29 -178.8(9) . .
C26 C27 C28 C29 2.0(16) . .
F2 C28 C29 F3 -0.2(16) . .
C27 C28 C29 F3 -179.1(10) . .
F2 C28 C29 C30 178.6(9) . .
C27 C28 C29 C30 -0.3(16) . .
F3 C29 C30 F4 1.8(16) . .
C28 C29 C30 F4 -177.0(10) . .
F3 C29 C30 C31 176.8(10) . .
C28 C29 C30 C31 -2.0(17) . .
F4 C30 C31 C26 177.6(9) . .
C29 C30 C31 C26 2.5(16) . .
F4 C30 C31 C32 -4.2(15) . .
C29 C30 C31 C32 -179.3(10) . .
C27 C26 C31 C30 -0.9(14) . .
C25 C26 C31 C30 -178.2(9) . .
C27 C26 C31 C32 -179.0(9) . .
C25 C26 C31 C32 3.6(13) . .
C30 C31 C32 O4 -72.3(13) . .
C26 C31 C32 O4 105.8(11) . .
C30 C31 C32 O3 106.4(11) . .
C26 C31 C32 O3 -75.6(11) . .
O6 C33 C34 C35 163.9(9) . .
O5 C33 C34 C35 -16.2(14) . .
O6 C33 C34 C39 -12.5(13) . .
O5 C33 C34 C39 167.4(9) . .
C39 C34 C35 F5 177.6(8) . .
C33 C34 C35 F5 1.3(14) . .
C39 C34 C35 C36 -0.6(14) . .
C33 C34 C35 C36 -177.0(9) . .
F5 C35 C36 F6 4.1(15) . .
C34 C35 C36 F6 -177.6(9) . .
F5 C35 C36 C37 -179.5(10) . .
C34 C35 C36 C37 -1.2(17) . .
C35 C36 C37 C38 2.1(18) . .
F6 C36 C37 C38 178.6(10) . .
C35 C36 C37 F7 -178.8(10) . .
F6 C36 C37 F7 -2.3(17) . .
F7 C37 C38 F8 -2.9(17) . .
C36 C37 C38 F8 176.2(10) . .
F7 C37 C38 C39 179.7(10) . .
C36 C37 C38 C39 -1.2(18) . .
F8 C38 C39 C34 -177.9(8) . .
C37 C38 C39 C34 -0.5(15) . .
F8 C38 C39 C40 0.5(14) . .
C37 C38 C39 C40 177.9(11) . .
C35 C34 C39 C38 1.4(13) . .
C33 C34 C39 C38 178.0(8) . .
C35 C34 C39 C40 -176.8(9) . .
C33 C34 C39 C40 -0.3(13) . .
C38 C39 C40 O8 84.9(11) . .
C34 C39 C40 O8 -96.9(11) . .
C38 C39 C40 O7 -86.9(11) . .
C34 C39 C40 O7 91.3(11) . .
O10 C41 C42 C43 86.5(10) . .
O9 C41 C42 C43 -91.1(10) . .
O10 C41 C42 C47 -91.5(10) . .
O9 C41 C42 C47 90.9(10) . .
C47 C42 C43 F9 -179.8(8) . .
C41 C42 C43 F9 2.1(13) . .
C47 C42 C43 C44 1.3(15) . .
C41 C42 C43 C44 -176.7(9) . .
F9 C43 C44 F10 0.9(15) . .
C42 C43 C44 F10 179.8(9) . .
F9 C43 C44 C45 -178.7(9) . .
C42 C43 C44 C45 0.2(16) . .
F10 C44 C45 F11 2.4(16) . .
C43 C44 C45 F11 -178.0(9) . .
F10 C44 C45 C46 178.4(10) . .
C43 C44 C45 C46 -2.0(16) . .
F11 C45 C46 F12 -1.0(15) . .
C44 C45 C46 F12 -177.0(9) . .
F11 C45 C46 C47 178.4(9) . .
C44 C45 C46 C47 2.4(16) . .
F12 C46 C47 C42 178.5(8) . .
C45 C46 C47 C42 -0.9(15) . .
F12 C46 C47 C48 -2.5(15) . .
C45 C46 C47 C48 178.1(10) . .
C43 C42 C47 C46 -1.0(13) . .
C41 C42 C47 C46 177.0(8) . .
C43 C42 C47 C48 180.0(9) . .
C41 C42 C47 C48 -2.1(13) . .
C46 C47 C48 O11 -151.9(10) . .
C42 C47 C48 O11 27.1(14) . .
C46 C47 C48 O12 23.1(14) . .
C42 C47 C48 O12 -157.9(8) . .
C46 C47 C48 Tb1 -13(3) . 2_656
C42 C47 C48 Tb1 166(2) . 2_656
C2 C1 N1 C12 -0.6(17) . .
C2 C1 N1 Tb1 171.8(10) . .
C4 C12 N1 C1 0.3(13) . .
C11 C12 N1 C1 -179.0(9) . .
C4 C12 N1 Tb1 -172.2(7) . .
C11 C12 N1 Tb1 8.5(10) . .
C9 C10 N2 C11 0.4(15) . .
C9 C10 N2 Tb1 -165.8(8) . .
C7 C11 N2 C10 1.2(14) . .
C12 C11 N2 C10 176.7(8) . .
C7 C11 N2 Tb1 168.3(7) . .
C12 C11 N2 Tb1 -16.2(11) . .
C14 C13 N3 C24 2.9(17) . .
C14 C13 N3 Tb2 -178.4(8) . .
C16 C24 N3 C13 -4.2(16) . .
C23 C24 N3 C13 177.3(10) . .
C16 C24 N3 Tb2 177.0(8) . .
C23 C24 N3 Tb2 -1.5(13) . .
C19 C23 N4 C22 -4.0(14) . .
C24 C23 N4 C22 177.6(9) . .
C19 C23 N4 Tb2 -174.5(7) . .
C24 C23 N4 Tb2 7.1(11) . .
C21 C22 N4 C23 3.6(15) . .
C21 C22 N4 Tb2 173.8(9) . .
O2 C25 O1 Tb1 62.9(19) . .
C26 C25 O1 Tb1 -115.7(12) . .
O1 C25 O2 Tb2 37(2) . .
C26 C25 O2 Tb2 -144.4(12) . .
O4 C32 O3 Tb1 -24.1(17) . 2_656
C31 C32 O3 Tb1 157.4(7) . 2_656
O6 C33 O5 Tb2 2.1(10) . .
C34 C33 O5 Tb2 -177.9(7) . .
O5 C33 O6 Tb2 -2.1(10) . .
C34 C33 O6 Tb2 177.9(7) . .
O8 C40 O7 Tb2 -169(3) . 2_665
C39 C40 O7 Tb2 2(4) . 2_665
O10 C41 O9 Tb2 111.1(15) . .
C42 C41 O9 Tb2 -71.6(16) . .
O9 C41 O10 Tb1 -98.5(10) . .
C42 C41 O10 Tb1 84.2(8) . .
O12 C48 O11 Tb1 -133.6(8) . .
C47 C48 O11 Tb1 41.1(14) . .
Tb1 C48 O11 Tb1 -128.1(8) 2_656 .
O12 C48 O11 Tb1 -5.5(9) . 2_656
C47 C48 O11 Tb1 169.2(9) . 2_656
O11 C48 O12 Tb1 6.7(11) . 2_656
C47 C48 O12 Tb1 -168.3(7) . 2_656
